data_7159970
loop_
_publ_author_name
'Hemamalini, Vijayakumar'
'Shanthi, Markabandhu'
'Shankar, Bhaskaran'
'Dandela, Rambabu'
'Perumal, Karuppaiah'
'Ramesh, Subburethinam'

_publ_section_title
;
 Visible-light promoted oxidative annulation of 2-naphthols with
 phenylglyoxal monohydrates toward hydroxy-naphthofuranone and its
 derivatives.
;
_journal_issue 26
_journal_name_full 'Organic &amp; biomolecular chemistry'
_journal_page_first 5314
_journal_page_last 5324
_journal_paper_doi 10.1039/d4ob00693c
_journal_volume 22
_journal_year 2024
_chemical_formula_moiety 'C18 H14 O3'
_chemical_formula_sum 'C18 H14 O3'
_chemical_formula_weight 278.29
_space_group_crystal_system monoclinic
_space_group_IT_number 14
_space_group_name_Hall '-P 2ybc'
_space_group_name_H-M_alt 'P 1 21/c 1'
_atom_sites_solution_hydrogens mixed
_audit_creation_method SHELXL-2018/3
_audit_update_record
;
2024-04-22 deposited with the CCDC.	2024-06-06 downloaded from the CCDC.
;
_cell_angle_alpha 90
_cell_angle_beta 93.387(5)
_cell_angle_gamma 90
_cell_formula_units_Z 8
_cell_length_a 8.7791(11)
_cell_length_b 24.495(3)
_cell_length_c 13.0852(17)
_cell_measurement_reflns_used 9084
_cell_measurement_temperature 296(2)
_cell_measurement_theta_max 27.76
_cell_measurement_theta_min 2.28
_cell_volume 2809.0(6)
_computing_cell_refinement 'Bruker SAINT'
_computing_data_collection 'Bruker APEX2'
_computing_data_reduction 'Bruker SAINT'
_computing_molecular_graphics 'Bruker SHELXTL'
_computing_publication_material 'Bruker SHELXTL'
_computing_structure_refinement 'SHELXL-2018/3 (Sheldrick, 2018)'
_computing_structure_solution 'SHELXS-97 (Sheldrick 2008)'
_diffrn_ambient_temperature 296(2)
_diffrn_measured_fraction_theta_full 0.987
_diffrn_measured_fraction_theta_max 0.987
_diffrn_measurement_device_type 'Bruker APEX-II CCD'
_diffrn_measurement_method '\f and \w scans'
_diffrn_radiation_type MoK\a
_diffrn_radiation_wavelength 0.71073
_diffrn_reflns_av_R_equivalents 0.0419
_diffrn_reflns_av_unetI/netI 0.0264
_diffrn_reflns_Laue_measured_fraction_full 0.987
_diffrn_reflns_Laue_measured_fraction_max 0.987
_diffrn_reflns_limit_h_max 8
_diffrn_reflns_limit_h_min -10
_diffrn_reflns_limit_k_max 29
_diffrn_reflns_limit_k_min -29
_diffrn_reflns_limit_l_max 15
_diffrn_reflns_limit_l_min -15
_diffrn_reflns_number 32313
_diffrn_reflns_point_group_measured_fraction_full 0.987
_diffrn_reflns_point_group_measured_fraction_max 0.987
_diffrn_reflns_theta_full 25.000
_diffrn_reflns_theta_max 25.000
_diffrn_reflns_theta_min 1.663
_exptl_absorpt_coefficient_mu 0.089
_exptl_absorpt_correction_T_max 0.993
_exptl_absorpt_correction_T_min 0.989
_exptl_absorpt_correction_type multi-scan
_exptl_absorpt_process_details SADABS
_exptl_crystal_colour Colourless
_exptl_crystal_density_diffrn 1.316
_exptl_crystal_description Block
_exptl_crystal_F_000 1168
_exptl_crystal_size_max 0.120
_exptl_crystal_size_mid 0.100
_exptl_crystal_size_min 0.080
_refine_diff_density_max 0.194
_refine_diff_density_min -0.174
_refine_diff_density_rms 0.042
_refine_ls_extinction_method none
_refine_ls_goodness_of_fit_ref 1.099
_refine_ls_hydrogen_treatment mixed
_refine_ls_matrix_type full
_refine_ls_number_parameters 403
_refine_ls_number_reflns 4884
_refine_ls_number_restraints 0
_refine_ls_restrained_S_all 1.099
_refine_ls_R_factor_all 0.0530
_refine_ls_R_factor_gt 0.0458
_refine_ls_shift/su_max 0.000
_refine_ls_shift/su_mean 0.000
_refine_ls_structure_factor_coef Fsqd
_refine_ls_weighting_details 'w=1/[\s^2^(Fo^2^)+(0.0346P)^2^+1.1338P] where P=(Fo^2^+2Fc^2^)/3'
_refine_ls_weighting_scheme calc
_refine_ls_wR_factor_gt 0.1046
_refine_ls_wR_factor_ref 0.1081
_reflns_Friedel_coverage 0.000
_reflns_number_gt 4263
_reflns_number_total 4884
_reflns_threshold_expression 'I > 2\s(I)'
_cod_data_source_file d4ob00693c2.cif
_cod_data_source_block RN020
_cod_depositor_comments 'Adding full bibliography for 7159969--7159970.cif.'
_cod_original_sg_symbol_H-M 'P 21/c'
_cod_database_code 7159970
_shelx_shelxl_version_number 2018/3
_shelx_space_group_comment
;
The symmetry employed for this shelxl refinement is uniquely defined
by the following loop, which should always be used as a source of
symmetry information in preference to the above space-group names.
They are only intended as comments.
;
_shelx_estimated_absorpt_t_min 0.989
_shelx_estimated_absorpt_t_max 0.993

loop_
_space_group_symop_operation_xyz
'x, y, z'
'-x, y+1/2, -z+1/2'
'-x, -y, -z'
'x, -y-1/2, z-1/2'

loop_
_atom_site_label
_atom_site_type_symbol
_atom_site_fract_x
_atom_site_fract_y
_atom_site_fract_z
_atom_site_U_iso_or_equiv
_atom_site_adp_type
_atom_site_occupancy
_atom_site_site_symmetry_order
_atom_site_calc_flag
_atom_site_refinement_flags_posn
_atom_site_refinement_flags_adp
_atom_site_refinement_flags_occupancy
_atom_site_disorder_assembly
_atom_site_disorder_group
O4 O 0.26415(14) 0.53925(5) 0.36114(10) 0.0457(3) Uani 1 1 d . . . . .
O5 O 0.37247(14) 0.51269(5) 0.18495(9) 0.0500(3) Uani 1 1 d . . . . .
O1 O -0.19537(14) 0.57332(6) 0.70270(10) 0.0502(3) Uani 1 1 d . . . . .
O6 O 0.59592(18) 0.57309(6) 0.52950(11) 0.0594(4) Uani 1 1 d . . . . .
O2 O -0.06457(16) 0.59652(7) 0.87840(10) 0.0644(4) Uani 1 1 d . . . . .
O3 O 0.11260(18) 0.57137(6) 0.52731(11) 0.0646(4) Uani 1 1 d . . . . .
C19 C 0.45571(18) 0.60694(6) 0.38437(12) 0.0344(4) Uani 1 1 d . . . . .
C9 C -0.01914(18) 0.63403(7) 0.62519(12) 0.0384(4) Uani 1 1 d . . . . .
C24 C 0.39486(18) 0.65214(7) 0.32646(12) 0.0361(4) Uani 1 1 d . . . . .
C30 C 0.46803(19) 0.53293(6) 0.24447(13) 0.0362(4) Uani 1 1 d . . . . .
C20 C 0.5371(2) 0.61688(7) 0.47537(13) 0.0416(4) Uani 1 1 d . . . . .
C29 C 0.42317(19) 0.54869(7) 0.35172(13) 0.0359(4) Uani 1 1 d . . . . .
C8 C -0.0376(2) 0.58830(8) 0.70101(13) 0.0402(4) Uani 1 1 d . . . . .
C6 C 0.1904(2) 0.60540(7) 0.83354(12) 0.0387(4) Uani 1 1 d . . . . .
C31 C 0.62899(19) 0.53990(6) 0.21703(13) 0.0375(4) Uani 1 1 d . . . . .
C14 C -0.08212(19) 0.68731(8) 0.63839(13) 0.0432(4) Uani 1 1 d . . . . .
C5 C 0.2968(2) 0.60182(7) 0.75909(13) 0.0423(4) Uani 1 1 d . . . . .
H5 H 0.264274 0.596480 0.690884 0.051 Uiso 1 1 calc R U . . .
C7 C 0.0248(2) 0.59806(7) 0.81047(13) 0.0427(4) Uani 1 1 d . . . . .
C10 C 0.0531(2) 0.62245(8) 0.53717(13) 0.0472(4) Uani 1 1 d . . . . .
C25 C 0.3054(2) 0.64654(7) 0.23369(14) 0.0460(4) Uani 1 1 d . . . . .
H25 H 0.284357 0.611811 0.207858 0.055 Uiso 1 1 calc R U . . .
C1 C 0.2426(2) 0.61310(8) 0.93464(14) 0.0507(5) Uani 1 1 d . . . . .
H1 H 0.172925 0.615462 0.985276 0.061 Uiso 1 1 calc R U . . .
C32 C 0.6617(2) 0.53305(8) 0.11535(14) 0.0496(5) Uani 1 1 d . . . . .
H32 H 0.583273 0.525500 0.066512 0.059 Uiso 1 1 calc R U . . .
C23 C 0.4190(2) 0.70609(7) 0.36450(14) 0.0449(4) Uani 1 1 d . . . . .
C13 C -0.0676(2) 0.72707(8) 0.55968(16) 0.0542(5) Uani 1 1 d . . . . .
C21 C 0.5583(2) 0.67013(8) 0.51311(15) 0.0532(5) Uani 1 1 d . . . . .
H21 H 0.612295 0.675742 0.575545 0.064 Uiso 1 1 calc R U . . .
C22 C 0.5011(2) 0.71324(8) 0.45941(16) 0.0560(5) Uani 1 1 d . . . . .
H22 H 0.516002 0.748284 0.485465 0.067 Uiso 1 1 calc R U . . .
C4 C 0.4500(2) 0.60618(8) 0.78645(15) 0.0505(5) Uani 1 1 d . . . . .
H4 H 0.520573 0.603946 0.736318 0.061 Uiso 1 1 calc R U . . .
C15 C -0.1603(2) 0.70299(9) 0.72532(15) 0.0539(5) Uani 1 1 d . . . . .
H15 H -0.171017 0.677987 0.777899 0.065 Uiso 1 1 calc R U . . .
C36 C 0.7476(2) 0.55058(8) 0.28846(16) 0.0528(5) Uani 1 1 d . . . . .
H36 H 0.728096 0.554964 0.357067 0.063 Uiso 1 1 calc R U . . .
C3 C 0.5000(2) 0.61379(8) 0.88668(16) 0.0541(5) Uani 1 1 d . . . . .
H3 H 0.603912 0.616575 0.904359 0.065 Uiso 1 1 calc R U . . .
C2 C 0.3961(2) 0.61729(9) 0.96096(15) 0.0575(5) Uani 1 1 d . . . . .
H2 H 0.429551 0.622490 1.029025 0.069 Uiso 1 1 calc R U . . .
C11 C 0.0664(2) 0.66201(10) 0.46050(15) 0.0602(6) Uani 1 1 d . . . . .
H11 H 0.115417 0.653400 0.401505 0.072 Uiso 1 1 calc R U . . .
C26 C 0.2496(3) 0.69089(9) 0.18138(16) 0.0617(6) Uani 1 1 d . . . . .
H26 H 0.192008 0.685949 0.120117 0.074 Uiso 1 1 calc R U . . .
C12 C 0.0082(2) 0.71252(10) 0.47216(16) 0.0647(6) Uani 1 1 d . . . . .
H12 H 0.018577 0.738322 0.420899 0.078 Uiso 1 1 calc R U . . .
C28 C 0.3583(3) 0.75071(8) 0.30768(18) 0.0635(6) Uani 1 1 d . . . . .
H28 H 0.374739 0.785909 0.332623 0.076 Uiso 1 1 calc R U . . .
C33 C 0.8099(3) 0.53737(9) 0.08610(18) 0.0671(6) Uani 1 1 d . . . . .
H33 H 0.830760 0.532775 0.017774 0.080 Uiso 1 1 calc R U . . .
C27 C 0.2771(3) 0.74360(9) 0.21800(18) 0.0693(6) Uani 1 1 d . . . . .
H27 H 0.239771 0.773612 0.180891 0.083 Uiso 1 1 calc R U . . .
C35 C 0.8955(2) 0.55475(10) 0.2579(2) 0.0693(6) Uani 1 1 d . . . . .
H35 H 0.974768 0.561962 0.306258 0.083 Uiso 1 1 calc R U . . .
C16 C -0.2205(3) 0.75423(10) 0.7334(2) 0.0734(7) Uani 1 1 d . . . . .
H16 H -0.271379 0.763615 0.791262 0.088 Uiso 1 1 calc R U . . .
C34 C 0.9262(3) 0.54839(10) 0.1575(2) 0.0732(7) Uani 1 1 d . . . . .
H34 H 1.025781 0.551543 0.137692 0.088 Uiso 1 1 calc R U . . .
C18 C -0.1318(3) 0.77956(10) 0.5714(2) 0.0763(7) Uani 1 1 d . . . . .
H18 H -0.122543 0.805487 0.520196 0.092 Uiso 1 1 calc R U . . .
C17 C -0.2061(3) 0.79270(11) 0.6553(3) 0.0851(8) Uani 1 1 d . . . . .
H17 H -0.247805 0.827370 0.661273 0.102 Uiso 1 1 calc R U . . .
H8 H 0.015(2) 0.5560(7) 0.6758(13) 0.041(5) Uiso 1 1 d . . . . .
H29 H 0.4824(19) 0.5254(7) 0.3984(12) 0.034(4) Uiso 1 1 d . . . . .
H1A H -0.211(3) 0.5703(12) 0.771(2) 0.113(10) Uiso 1 1 d . . . . .
H4A H 0.245(3) 0.5085(11) 0.3366(19) 0.082(8) Uiso 1 1 d . . . . .
H3A H 0.159(3) 0.5659(11) 0.471(2) 0.092(9) Uiso 1 1 d . . . . .
H6A H 0.658(3) 0.5834(11) 0.575(2) 0.087(9) Uiso 1 1 d . . . . .

loop_
_atom_site_aniso_label
_atom_site_aniso_U_11
_atom_site_aniso_U_22
_atom_site_aniso_U_33
_atom_site_aniso_U_23
_atom_site_aniso_U_13
_atom_site_aniso_U_12
O4 0.0383(7) 0.0426(7) 0.0576(8) -0.0102(6) 0.0136(6) -0.0070(6)
O5 0.0418(7) 0.0548(8) 0.0531(7) -0.0161(6) 0.0006(6) -0.0039(6)
O1 0.0388(7) 0.0657(9) 0.0466(8) -0.0013(6) 0.0066(6) -0.0165(6)
O6 0.0694(10) 0.0601(9) 0.0463(8) 0.0056(7) -0.0179(7) 0.0000(7)
O2 0.0487(8) 0.1044(12) 0.0415(7) 0.0041(7) 0.0146(6) -0.0104(8)
O3 0.0723(10) 0.0755(10) 0.0485(8) -0.0101(7) 0.0240(7) 0.0092(8)
C19 0.0299(8) 0.0379(9) 0.0356(8) -0.0022(7) 0.0053(7) -0.0006(7)
C9 0.0312(9) 0.0515(10) 0.0327(8) -0.0029(7) 0.0026(7) -0.0067(7)
C24 0.0302(8) 0.0376(9) 0.0408(9) -0.0035(7) 0.0047(7) 0.0012(7)
C30 0.0375(9) 0.0292(8) 0.0418(9) -0.0007(7) 0.0008(7) 0.0028(7)
C20 0.0381(10) 0.0485(10) 0.0378(9) 0.0013(8) -0.0003(7) -0.0014(8)
C29 0.0322(9) 0.0356(9) 0.0401(9) 0.0016(7) 0.0032(7) 0.0008(7)
C8 0.0335(9) 0.0459(10) 0.0419(9) -0.0030(8) 0.0084(7) -0.0071(8)
C6 0.0419(10) 0.0350(9) 0.0393(9) 0.0028(7) 0.0029(7) 0.0011(7)
C31 0.0379(9) 0.0300(8) 0.0450(9) 0.0013(7) 0.0057(7) 0.0026(7)
C14 0.0307(9) 0.0533(11) 0.0451(9) -0.0044(8) -0.0028(7) -0.0067(8)
C5 0.0442(10) 0.0440(10) 0.0389(9) 0.0002(7) 0.0042(8) 0.0047(8)
C7 0.0432(10) 0.0465(10) 0.0392(9) 0.0031(7) 0.0083(8) -0.0041(8)
C10 0.0384(10) 0.0646(12) 0.0388(9) -0.0032(8) 0.0040(8) -0.0040(9)
C25 0.0479(11) 0.0412(10) 0.0481(10) -0.0069(8) -0.0040(8) 0.0069(8)
C1 0.0518(12) 0.0607(12) 0.0399(10) 0.0018(8) 0.0048(8) 0.0002(9)
C32 0.0525(12) 0.0493(11) 0.0475(10) 0.0068(8) 0.0085(9) 0.0026(9)
C23 0.0394(10) 0.0369(9) 0.0583(11) -0.0048(8) 0.0009(8) -0.0034(8)
C13 0.0402(11) 0.0572(12) 0.0637(12) 0.0087(10) -0.0098(9) -0.0087(9)
C21 0.0492(11) 0.0605(12) 0.0487(10) -0.0129(9) -0.0083(9) -0.0098(9)
C22 0.0549(12) 0.0428(11) 0.0692(13) -0.0157(9) -0.0055(10) -0.0093(9)
C4 0.0406(11) 0.0559(11) 0.0557(11) 0.0022(9) 0.0088(9) 0.0103(9)
C15 0.0444(11) 0.0621(12) 0.0546(11) -0.0128(9) -0.0009(9) 0.0021(9)
C36 0.0407(11) 0.0615(12) 0.0561(11) -0.0116(9) 0.0027(9) 0.0051(9)
C3 0.0406(11) 0.0567(12) 0.0639(13) 0.0036(9) -0.0069(9) 0.0080(9)
C2 0.0574(13) 0.0688(14) 0.0449(11) 0.0022(9) -0.0095(9) 0.0035(10)
C11 0.0472(12) 0.0938(17) 0.0403(10) 0.0087(10) 0.0090(8) -0.0069(11)
C26 0.0679(14) 0.0579(13) 0.0570(12) -0.0030(10) -0.0157(10) 0.0193(11)
C12 0.0516(13) 0.0838(17) 0.0580(13) 0.0271(12) -0.0020(10) -0.0127(12)
C28 0.0658(14) 0.0348(10) 0.0884(16) -0.0038(10) -0.0085(12) 0.0029(9)
C33 0.0691(15) 0.0697(14) 0.0657(14) 0.0111(11) 0.0314(12) 0.0011(12)
C27 0.0778(16) 0.0462(12) 0.0819(16) 0.0064(11) -0.0128(13) 0.0168(11)
C35 0.0364(11) 0.0748(15) 0.0963(18) -0.0162(13) 0.0019(11) -0.0013(10)
C16 0.0611(15) 0.0758(16) 0.0825(16) -0.0265(14) -0.0028(12) 0.0099(12)
C34 0.0494(14) 0.0678(15) 0.106(2) 0.0004(13) 0.0329(14) -0.0040(11)
C18 0.0644(15) 0.0591(14) 0.103(2) 0.0159(13) -0.0168(14) -0.0045(12)
C17 0.0728(18) 0.0597(15) 0.120(2) -0.0137(16) -0.0164(16) 0.0118(13)

loop_
_atom_type_symbol
_atom_type_description
_atom_type_scat_dispersion_real
_atom_type_scat_dispersion_imag
_atom_type_scat_source
C C 0.0033 0.0016 'International Tables Vol C Tables 4.2.6.8 and 6.1.1.4'
H H 0.0000 0.0000 'International Tables Vol C Tables 4.2.6.8 and 6.1.1.4'
O O 0.0106 0.0060 'International Tables Vol C Tables 4.2.6.8 and 6.1.1.4'

loop_
_geom_angle_atom_site_label_1
_geom_angle_atom_site_label_2
_geom_angle_atom_site_label_3
_geom_angle
_geom_angle_site_symmetry_1
_geom_angle_site_symmetry_3
_geom_angle_publ_flag
C29 O4 H4A 106.5(18) . . ?
C8 O1 H1A 103.8(19) . . ?
C20 O6 H6A 110.3(19) . . ?
C10 O3 H3A 114.8(18) . . ?
C20 C19 C24 118.80(15) . . ?
C20 C19 C29 119.48(15) . . ?
C24 C19 C29 121.57(14) . . ?
C10 C9 C14 119.28(16) . . ?
C10 C9 C8 117.95(16) . . ?
C14 C9 C8 122.64(15) . . ?
C25 C24 C23 117.00(15) . . ?
C25 C24 C19 123.53(15) . . ?
C23 C24 C19 119.43(15) . . ?
O5 C30 C31 121.42(15) . . ?
O5 C30 C29 119.03(15) . . ?
C31 C30 C29 119.47(14) . . ?
O6 C20 C19 118.06(16) . . ?
O6 C20 C21 120.50(16) . . ?
C19 C20 C21 121.43(16) . . ?
O4 C29 C19 107.33(13) . . ?
O4 C29 C30 110.16(14) . . ?
C19 C29 C30 116.29(13) . . ?
O4 C29 H29 110.0(10) . . ?
C19 C29 H29 107.0(10) . . ?
C30 C29 H29 105.9(10) . . ?
O1 C8 C9 109.91(14) . . ?
O1 C8 C7 108.66(13) . . ?
C9 C8 C7 117.05(14) . . ?
O1 C8 H8 106.0(10) . . ?
C9 C8 H8 107.7(10) . . ?
C7 C8 H8 106.9(10) . . ?
C1 C6 C5 118.59(17) . . ?
C1 C6 C7 118.50(16) . . ?
C5 C6 C7 122.81(15) . . ?
C36 C31 C32 118.73(17) . . ?
C36 C31 C30 123.14(16) . . ?
C32 C31 C30 118.08(16) . . ?
C15 C14 C13 117.54(18) . . ?
C15 C14 C9 123.58(17) . . ?
C13 C14 C9 118.87(17) . . ?
C4 C5 C6 119.95(17) . . ?
C4 C5 H5 120.0 . . ?
C6 C5 H5 120.0 . . ?
O2 C7 C6 121.47(16) . . ?
O2 C7 C8 117.98(16) . . ?
C6 C7 C8 120.42(14) . . ?
O3 C10 C9 117.76(17) . . ?
O3 C10 C11 121.11(17) . . ?
C9 C10 C11 121.13(19) . . ?
C26 C25 C24 121.37(17) . . ?
C26 C25 H25 119.3 . . ?
C24 C25 H25 119.3 . . ?
C2 C1 C6 120.87(18) . . ?
C2 C1 H1 119.6 . . ?
C6 C1 H1 119.6 . . ?
C33 C32 C31 120.5(2) . . ?
C33 C32 H32 119.7 . . ?
C31 C32 H32 119.7 . . ?
C28 C23 C22 121.75(17) . . ?
C28 C23 C24 119.49(17) . . ?
C22 C23 C24 118.75(16) . . ?
C12 C13 C18 122.0(2) . . ?
C12 C13 C14 118.80(19) . . ?
C18 C13 C14 119.2(2) . . ?
C22 C21 C20 120.43(17) . . ?
C22 C21 H21 119.8 . . ?
C20 C21 H21 119.8 . . ?
C21 C22 C23 121.14(17) . . ?
C21 C22 H22 119.4 . . ?
C23 C22 H22 119.4 . . ?
C3 C4 C5 120.83(18) . . ?
C3 C4 H4 119.6 . . ?
C5 C4 H4 119.6 . . ?
C16 C15 C14 121.3(2) . . ?
C16 C15 H15 119.4 . . ?
C14 C15 H15 119.4 . . ?
C31 C36 C35 120.00(19) . . ?
C31 C36 H36 120.0 . . ?
C35 C36 H36 120.0 . . ?
C4 C3 C2 119.76(19) . . ?
C4 C3 H3 120.1 . . ?
C2 C3 H3 120.1 . . ?
C1 C2 C3 120.00(18) . . ?
C1 C2 H2 120.0 . . ?
C3 C2 H2 120.0 . . ?
C12 C11 C10 120.23(19) . . ?
C12 C11 H11 119.9 . . ?
C10 C11 H11 119.9 . . ?
C25 C26 C27 121.13(19) . . ?
C25 C26 H26 119.4 . . ?
C27 C26 H26 119.4 . . ?
C11 C12 C13 121.69(19) . . ?
C11 C12 H12 119.2 . . ?
C13 C12 H12 119.2 . . ?
C27 C28 C23 121.54(19) . . ?
C27 C28 H28 119.2 . . ?
C23 C28 H28 119.2 . . ?
C34 C33 C32 120.1(2) . . ?
C34 C33 H33 119.9 . . ?
C32 C33 H33 119.9 . . ?
C28 C27 C26 119.42(19) . . ?
C28 C27 H27 120.3 . . ?
C26 C27 H27 120.3 . . ?
C34 C35 C36 120.8(2) . . ?
C34 C35 H35 119.6 . . ?
C36 C35 H35 119.6 . . ?
C15 C16 C17 120.5(2) . . ?
C15 C16 H16 119.7 . . ?
C17 C16 H16 119.7 . . ?
C35 C34 C33 119.8(2) . . ?
C35 C34 H34 120.1 . . ?
C33 C34 H34 120.1 . . ?
C17 C18 C13 121.3(2) . . ?
C17 C18 H18 119.3 . . ?
C13 C18 H18 119.3 . . ?
C18 C17 C16 120.2(2) . . ?
C18 C17 H17 119.9 . . ?
C16 C17 H17 119.9 . . ?

loop_
_geom_bond_atom_site_label_1
_geom_bond_atom_site_label_2
_geom_bond_distance
_geom_bond_site_symmetry_2
_geom_bond_publ_flag
O4 C29 1.428(2) . ?
O4 H4A 0.83(3) . ?
O5 C30 1.216(2) . ?
O1 C8 1.435(2) . ?
O1 H1A 0.92(3) . ?
O6 C20 1.370(2) . ?
O6 H6A 0.82(3) . ?
O2 C7 1.221(2) . ?
O3 C10 1.365(2) . ?
O3 H3A 0.87(3) . ?
C19 C20 1.374(2) . ?
C19 C24 1.427(2) . ?
C19 C29 1.512(2) . ?
C9 C10 1.377(2) . ?
C9 C14 1.432(3) . ?
C9 C8 1.511(2) . ?
C24 C25 1.413(2) . ?
C24 C23 1.424(2) . ?
C30 C31 1.488(2) . ?
C30 C29 1.529(2) . ?
C20 C21 1.403(3) . ?
C29 H29 0.964(17) . ?
C8 C7 1.522(2) . ?
C8 H8 0.984(18) . ?
C6 C1 1.387(2) . ?
C6 C5 1.391(2) . ?
C6 C7 1.478(3) . ?
C31 C36 1.383(3) . ?
C31 C32 1.388(2) . ?
C14 C15 1.416(3) . ?
C14 C13 1.429(3) . ?
C5 C4 1.376(3) . ?
C5 H5 0.9300 . ?
C10 C11 1.405(3) . ?
C25 C26 1.360(3) . ?
C25 H25 0.9300 . ?
C1 C2 1.374(3) . ?
C1 H1 0.9300 . ?
C32 C33 1.382(3) . ?
C32 H32 0.9300 . ?
C23 C28 1.408(3) . ?
C23 C22 1.410(3) . ?
C13 C12 1.404(3) . ?
C13 C18 1.416(3) . ?
C21 C22 1.349(3) . ?
C21 H21 0.9300 . ?
C22 H22 0.9300 . ?
C4 C3 1.371(3) . ?
C4 H4 0.9300 . ?
C15 C16 1.368(3) . ?
C15 H15 0.9300 . ?
C36 C35 1.384(3) . ?
C36 H36 0.9300 . ?
C3 C2 1.375(3) . ?
C3 H3 0.9300 . ?
C2 H2 0.9300 . ?
C11 C12 1.351(3) . ?
C11 H11 0.9300 . ?
C26 C27 1.393(3) . ?
C26 H26 0.9300 . ?
C12 H12 0.9300 . ?
C28 C27 1.348(3) . ?
C28 H28 0.9300 . ?
C33 C34 1.369(3) . ?
C33 H33 0.9300 . ?
C27 H27 0.9300 . ?
C35 C34 1.365(3) . ?
C35 H35 0.9300 . ?
C16 C17 1.402(4) . ?
C16 H16 0.9300 . ?
C34 H34 0.9300 . ?
C18 C17 1.348(4) . ?
C18 H18 0.9300 . ?
C17 H17 0.9300 . ?

loop_
_geom_torsion_atom_site_label_1
_geom_torsion_atom_site_label_2
_geom_torsion_atom_site_label_3
_geom_torsion_atom_site_label_4
_geom_torsion
_geom_torsion_site_symmetry_1
_geom_torsion_site_symmetry_2
_geom_torsion_site_symmetry_3
_geom_torsion_site_symmetry_4
_geom_torsion_publ_flag
C20 C19 C24 C25 -177.89(16) . . . . ?
C29 C19 C24 C25 -2.3(2) . . . . ?
C20 C19 C24 C23 -0.4(2) . . . . ?
C29 C19 C24 C23 175.17(15) . . . . ?
C24 C19 C20 O6 -179.38(15) . . . . ?
C29 C19 C20 O6 5.0(2) . . . . ?
C24 C19 C20 C21 1.4(3) . . . . ?
C29 C19 C20 C21 -174.27(16) . . . . ?
C20 C19 C29 O4 108.84(17) . . . . ?
C24 C19 C29 O4 -66.70(18) . . . . ?
C20 C19 C29 C30 -127.33(17) . . . . ?
C24 C19 C29 C30 57.1(2) . . . . ?
O5 C30 C29 O4 -3.8(2) . . . . ?
C31 C30 C29 O4 179.41(13) . . . . ?
O5 C30 C29 C19 -126.14(17) . . . . ?
C31 C30 C29 C19 57.1(2) . . . . ?
C10 C9 C8 O1 -110.71(17) . . . . ?
C14 C9 C8 O1 65.2(2) . . . . ?
C10 C9 C8 C7 124.74(18) . . . . ?
C14 C9 C8 C7 -59.4(2) . . . . ?
O5 C30 C31 C36 -164.53(17) . . . . ?
C29 C30 C31 C36 12.2(2) . . . . ?
O5 C30 C31 C32 12.7(2) . . . . ?
C29 C30 C31 C32 -170.58(15) . . . . ?
C10 C9 C14 C15 179.08(17) . . . . ?
C8 C9 C14 C15 3.3(3) . . . . ?
C10 C9 C14 C13 -0.2(2) . . . . ?
C8 C9 C14 C13 -176.02(15) . . . . ?
C1 C6 C5 C4 -0.3(3) . . . . ?
C7 C6 C5 C4 -176.55(17) . . . . ?
C1 C6 C7 O2 -2.9(3) . . . . ?
C5 C6 C7 O2 173.31(18) . . . . ?
C1 C6 C7 C8 -178.72(17) . . . . ?
C5 C6 C7 C8 -2.5(3) . . . . ?
O1 C8 C7 O2 -5.8(2) . . . . ?
C9 C8 C7 O2 119.38(19) . . . . ?
O1 C8 C7 C6 170.15(15) . . . . ?
C9 C8 C7 C6 -64.7(2) . . . . ?
C14 C9 C10 O3 179.64(16) . . . . ?
C8 C9 C10 O3 -4.3(2) . . . . ?
C14 C9 C10 C11 0.2(3) . . . . ?
C8 C9 C10 C11 176.21(17) . . . . ?
C23 C24 C25 C26 2.3(3) . . . . ?
C19 C24 C25 C26 179.80(18) . . . . ?
C5 C6 C1 C2 0.2(3) . . . . ?
C7 C6 C1 C2 176.59(18) . . . . ?
C36 C31 C32 C33 -0.6(3) . . . . ?
C30 C31 C32 C33 -177.97(17) . . . . ?
C25 C24 C23 C28 -2.0(3) . . . . ?
C19 C24 C23 C28 -179.69(17) . . . . ?
C25 C24 C23 C22 176.86(17) . . . . ?
C19 C24 C23 C22 -0.8(2) . . . . ?
C15 C14 C13 C12 -179.43(17) . . . . ?
C9 C14 C13 C12 -0.1(3) . . . . ?
C15 C14 C13 C18 -0.4(3) . . . . ?
C9 C14 C13 C18 178.95(17) . . . . ?
O6 C20 C21 C22 179.61(18) . . . . ?
C19 C20 C21 C22 -1.2(3) . . . . ?
C20 C21 C22 C23 -0.1(3) . . . . ?
C28 C23 C22 C21 179.9(2) . . . . ?
C24 C23 C22 C21 1.0(3) . . . . ?
C6 C5 C4 C3 0.3(3) . . . . ?
C13 C14 C15 C16 0.3(3) . . . . ?
C9 C14 C15 C16 -178.96(18) . . . . ?
C32 C31 C36 C35 0.6(3) . . . . ?
C30 C31 C36 C35 177.80(18) . . . . ?
C5 C4 C3 C2 -0.2(3) . . . . ?
C6 C1 C2 C3 -0.1(3) . . . . ?
C4 C3 C2 C1 0.1(3) . . . . ?
O3 C10 C11 C12 -179.30(19) . . . . ?
C9 C10 C11 C12 0.1(3) . . . . ?
C24 C25 C26 C27 -0.7(3) . . . . ?
C10 C11 C12 C13 -0.5(3) . . . . ?
C18 C13 C12 C11 -178.6(2) . . . . ?
C14 C13 C12 C11 0.4(3) . . . . ?
C22 C23 C28 C27 -178.6(2) . . . . ?
C24 C23 C28 C27 0.3(3) . . . . ?
C31 C32 C33 C34 0.1(3) . . . . ?
C23 C28 C27 C26 1.3(4) . . . . ?
C25 C26 C27 C28 -1.1(4) . . . . ?
C31 C36 C35 C34 0.0(3) . . . . ?
C14 C15 C16 C17 0.0(3) . . . . ?
C36 C35 C34 C33 -0.5(4) . . . . ?
C32 C33 C34 C35 0.4(4) . . . . ?
C12 C13 C18 C17 179.1(2) . . . . ?
C14 C13 C18 C17 0.1(3) . . . . ?
C13 C18 C17 C16 0.3(4) . . . . ?
C15 C16 C17 C18 -0.3(4) . . . . ?
